data_4131645
loop_
_publ_author_name
'Burckle, Alexander J.'
'G\'al, B\'alint'
'Seidl, Frederick J.'
'Vasilev, Vasil H.'
'Burns, Noah Z.'

_publ_section_title
;
 Enantiospecific Solvolytic Functionalization of Bromochlorides.
;
_journal_issue 38
_journal_name_full 'Journal of the American Chemical Society'
_journal_page_first 13562
_journal_page_last 13569
_journal_paper_doi 10.1021/jacs.7b07792
_journal_volume 139
_journal_year 2017
_chemical_formula_moiety 'C18 H26 Br2 O2'
_chemical_formula_sum 'C18 H26 Br2 O2'
_chemical_formula_weight 434.21
_space_group_crystal_system triclinic
_space_group_IT_number 2
_space_group_name_Hall '-P 1'
_space_group_name_H-M_alt 'P -1'
_atom_sites_solution_hydrogens geom
_atom_sites_solution_primary vecmap
_atom_sites_solution_secondary difmap
_audit_creation_method SHELXL-2014/7
_cell_angle_alpha 79.7210(10)
_cell_angle_beta 86.3530(10)
_cell_angle_gamma 71.2830(10)
_cell_formula_units_Z 2
_cell_length_a 8.4426(7)
_cell_length_b 9.5333(7)
_cell_length_c 11.9143(9)
_cell_measurement_reflns_used 7333
_cell_measurement_temperature 120(2)
_cell_measurement_theta_max 28.29
_cell_measurement_theta_min 2.29
_cell_volume 893.62(12)
_computing_cell_refinement 'Bruker SAINT (Bruker, 2015)'
_computing_data_collection 'Bruker APEX-3 (Bruker, 2015)'
_computing_data_reduction 'Bruker SAINT (Bruker, 2015)'
_computing_molecular_graphics 'Bruker XP (Bruker, 2015)'
_computing_publication_material 'CIFTAB (Sheldrick, 2008)'
_computing_structure_refinement 'SHELXL-2014/7 (Sheldrick, 2015)'
_computing_structure_solution 'SHELXT-2014/2 (Sheldrick, 2015)'
_diffrn_ambient_temperature 120(2)
_diffrn_detector_area_resol_mean 8.33
_diffrn_measured_fraction_theta_full 1.000
_diffrn_measured_fraction_theta_max 0.996
_diffrn_measurement_device_type 'Bruker APEX-II'
_diffrn_measurement_method 'combination of \w and \f-scans '
_diffrn_radiation_monochromator graphite
_diffrn_radiation_source 'fine-focus sealed tube'
_diffrn_radiation_type MoK\a
_diffrn_radiation_wavelength 0.71073
_diffrn_reflns_av_R_equivalents 0.0305
_diffrn_reflns_av_unetI/netI 0.0264
_diffrn_reflns_Laue_measured_fraction_full 1.000
_diffrn_reflns_Laue_measured_fraction_max 0.996
_diffrn_reflns_limit_h_max 11
_diffrn_reflns_limit_h_min -11
_diffrn_reflns_limit_k_max 12
_diffrn_reflns_limit_k_min -12
_diffrn_reflns_limit_l_max 15
_diffrn_reflns_limit_l_min -15
_diffrn_reflns_number 20427
_diffrn_reflns_point_group_measured_fraction_full 1.000
_diffrn_reflns_point_group_measured_fraction_max 0.996
_diffrn_reflns_theta_full 25.242
_diffrn_reflns_theta_max 28.363
_diffrn_reflns_theta_min 1.737
_exptl_absorpt_coefficient_mu 4.541
_exptl_absorpt_correction_T_max 0.7452
_exptl_absorpt_correction_T_min 0.5868
_exptl_absorpt_correction_type multi-scan
_exptl_absorpt_process_details 'SADABS (Krause et al., 2015)'
_exptl_crystal_colour colorless
_exptl_crystal_density_diffrn 1.614
_exptl_crystal_description tablet
_exptl_crystal_F_000 440
_exptl_crystal_size_max 0.210
_exptl_crystal_size_mid 0.165
_exptl_crystal_size_min 0.098
_refine_diff_density_max 1.063
_refine_diff_density_min -0.343
_refine_diff_density_rms 0.078
_refine_ls_extinction_method none
_refine_ls_goodness_of_fit_ref 1.083
_refine_ls_hydrogen_treatment constr
_refine_ls_matrix_type full
_refine_ls_number_parameters 203
_refine_ls_number_reflns 4443
_refine_ls_number_restraints 0
_refine_ls_restrained_S_all 1.083
_refine_ls_R_factor_all 0.0372
_refine_ls_R_factor_gt 0.0287
_refine_ls_shift/su_max 0.001
_refine_ls_shift/su_mean 0.000
_refine_ls_structure_factor_coef Fsqd
_refine_ls_weighting_details 'w=1/[\s^2^(Fo^2^)+(0.0387P)^2^+0.1526P] where P=(Fo^2^+2Fc^2^)/3'
_refine_ls_weighting_scheme calc
_refine_ls_wR_factor_gt 0.0703
_refine_ls_wR_factor_ref 0.0734
_reflns_Friedel_coverage 0.000
_reflns_number_gt 3666
_reflns_number_total 4443
_reflns_threshold_expression 'I > 2\s(I)'
_cod_data_source_file ja7b07792_si_002.cif
_cod_data_source_block su1604
_cod_database_code 4131645
_shelx_shelxl_version_number 2014/7
_shelx_space_group_comment
;
The symmetry employed for this shelxl refinement is uniquely defined
by the following loop, which should always be used as a source of
symmetry information in preference to the above space-group names.
They are only intended as comments.
;

loop_
_space_group_symop_operation_xyz
'x, y, z'
'-x, -y, -z'

loop_
_atom_site_label
_atom_site_type_symbol
_atom_site_fract_x
_atom_site_fract_y
_atom_site_fract_z
_atom_site_U_iso_or_equiv
_atom_site_adp_type
_atom_site_occupancy
_atom_site_site_symmetry_order
_atom_site_calc_flag
_atom_site_refinement_flags_posn
_atom_site_refinement_flags_adp
Br1 Br 0.21522(3) 1.18226(2) 0.06061(2) 0.02627(7) Uani 1 1 d . .
Br2 Br 1.09229(3) 0.23702(3) 0.51214(2) 0.03377(8) Uani 1 1 d . .
O1 O 0.64044(17) 0.59019(15) 0.32747(11) 0.0192(3) Uani 1 1 d . .
O2 O 0.78550(18) 0.45009(17) 0.08067(12) 0.0241(3) Uani 1 1 d . .
C1 C 0.6877(2) 0.4566(2) 0.27546(17) 0.0184(4) Uani 1 1 d . .
C2 C 0.5300(3) 0.4302(2) 0.24104(18) 0.0227(4) Uani 1 1 d . .
H2A H 0.4616 0.4143 0.3098 0.027 Uiso 1 1 calc R U
H2B H 0.5614 0.3386 0.2057 0.027 Uiso 1 1 calc R U
C3 C 0.4272(3) 0.5639(2) 0.15692(18) 0.0231(4) Uani 1 1 d . .
H3A H 0.4743 0.5557 0.0792 0.028 Uiso 1 1 calc R U
H3B H 0.3109 0.5613 0.1566 0.028 Uiso 1 1 calc R U
C4 C 0.4254(2) 0.7119(2) 0.18643(16) 0.0180(4) Uani 1 1 d . .
C5 C 0.3032(2) 0.8554(2) 0.12115(17) 0.0196(4) Uani 1 1 d . .
C6 C 0.3654(3) 0.9861(2) 0.13468(17) 0.0200(4) Uani 1 1 d . .
H6 H 0.4758 0.9698 0.0945 0.024 Uiso 1 1 calc R U
C7 C 0.3945(3) 0.9934(2) 0.25773(17) 0.0216(4) Uani 1 1 d . .
H7A H 0.2922 0.9957 0.3039 0.026 Uiso 1 1 calc R U
H7B H 0.4228 1.0855 0.2617 0.026 Uiso 1 1 calc R U
C8 C 0.5383(3) 0.8547(2) 0.30334(17) 0.0204(4) Uani 1 1 d . .
H8A H 0.6455 0.8702 0.2758 0.024 Uiso 1 1 calc R U
H8B H 0.5378 0.8405 0.3877 0.024 Uiso 1 1 calc R U
C9 C 0.5265(2) 0.7163(2) 0.26657(16) 0.0171(4) Uani 1 1 d . .
C10 C 0.8020(2) 0.4812(2) 0.17239(16) 0.0187(4) Uani 1 1 d . .
C11 C 0.9419(3) 0.5358(2) 0.19851(18) 0.0225(4) Uani 1 1 d . .
H11A H 0.8952 0.6366 0.2204 0.027 Uiso 1 1 calc R U
H11B H 1.0131 0.5438 0.1299 0.027 Uiso 1 1 calc R U
C12 C 1.0474(3) 0.4249(3) 0.29683(18) 0.0256(5) Uani 1 1 d . .
H12A H 1.1141 0.3318 0.2686 0.031 Uiso 1 1 calc R U
H12B H 1.1261 0.4698 0.3232 0.031 Uiso 1 1 calc R U
C13 C 0.9389(3) 0.3858(2) 0.39688(17) 0.0231(4) Uani 1 1 d . .
H13 H 0.8856 0.4787 0.4309 0.028 Uiso 1 1 calc R U
C14 C 0.7978(2) 0.3285(2) 0.36676(17) 0.0208(4) Uani 1 1 d . .
C15 C 0.3067(3) 0.8428(3) -0.00624(18) 0.0266(5) Uani 1 1 d . .
H15A H 0.4226 0.8147 -0.0338 0.040 Uiso 1 1 calc R U
H15B H 0.2426 0.9397 -0.0499 0.040 Uiso 1 1 calc R U
H15C H 0.2570 0.7659 -0.0160 0.040 Uiso 1 1 calc R U
C16 C 0.1250(3) 0.8742(3) 0.1684(2) 0.0271(5) Uani 1 1 d . .
H16A H 0.1213 0.8846 0.2490 0.041 Uiso 1 1 calc R U
H16B H 0.0936 0.7858 0.1611 0.041 Uiso 1 1 calc R U
H16C H 0.0466 0.9641 0.1252 0.041 Uiso 1 1 calc R U
C17 C 0.8660(3) 0.1828(2) 0.3168(2) 0.0269(5) Uani 1 1 d . .
H17A H 0.9390 0.1043 0.3726 0.040 Uiso 1 1 calc R U
H17B H 0.9298 0.2003 0.2471 0.040 Uiso 1 1 calc R U
H17C H 0.7726 0.1507 0.2989 0.040 Uiso 1 1 calc R U
C18 C 0.6928(3) 0.3025(3) 0.4738(2) 0.0332(5) Uani 1 1 d . .
H18A H 0.7641 0.2266 0.5319 0.050 Uiso 1 1 calc R U
H18B H 0.6026 0.2675 0.4542 0.050 Uiso 1 1 calc R U
H18C H 0.6447 0.3968 0.5035 0.050 Uiso 1 1 calc R U

loop_
_atom_site_aniso_label
_atom_site_aniso_U_11
_atom_site_aniso_U_22
_atom_site_aniso_U_33
_atom_site_aniso_U_23
_atom_site_aniso_U_13
_atom_site_aniso_U_12
Br1 0.02777(13) 0.01912(12) 0.02411(12) 0.00183(8) -0.00440(8) 0.00125(9)
Br2 0.03532(14) 0.02725(14) 0.02925(13) 0.00178(10) -0.01415(10) 0.00233(10)
O1 0.0206(7) 0.0149(7) 0.0182(7) -0.0021(5) -0.0033(5) 0.0000(6)
O2 0.0273(8) 0.0237(8) 0.0207(7) -0.0054(6) 0.0001(6) -0.0063(6)
C1 0.0189(10) 0.0135(9) 0.0207(10) -0.0030(8) 0.0002(8) -0.0024(8)
C2 0.0209(10) 0.0182(10) 0.0284(11) -0.0027(9) -0.0003(8) -0.0059(8)
C3 0.0183(10) 0.0221(11) 0.0284(11) -0.0045(9) -0.0027(8) -0.0051(8)
C4 0.0155(9) 0.0167(10) 0.0192(9) -0.0014(8) 0.0014(7) -0.0028(8)
C5 0.0174(9) 0.0193(10) 0.0198(10) -0.0009(8) -0.0025(7) -0.0034(8)
C6 0.0200(10) 0.0166(10) 0.0187(9) 0.0015(8) -0.0020(8) -0.0012(8)
C7 0.0235(10) 0.0184(10) 0.0213(10) -0.0030(8) -0.0016(8) -0.0042(9)
C8 0.0216(10) 0.0189(10) 0.0194(9) -0.0029(8) -0.0030(8) -0.0041(8)
C9 0.0178(9) 0.0153(10) 0.0150(9) 0.0010(7) -0.0008(7) -0.0024(8)
C10 0.0194(10) 0.0133(9) 0.0200(10) 0.0009(8) -0.0008(8) -0.0022(8)
C11 0.0230(11) 0.0234(11) 0.0218(10) -0.0008(8) -0.0011(8) -0.0095(9)
C12 0.0201(10) 0.0271(11) 0.0280(11) -0.0038(9) -0.0040(8) -0.0050(9)
C13 0.0225(10) 0.0189(10) 0.0215(10) 0.0011(8) -0.0072(8) 0.0014(8)
C14 0.0198(10) 0.0193(10) 0.0191(10) 0.0008(8) -0.0016(8) -0.0020(8)
C15 0.0300(12) 0.0251(11) 0.0229(11) -0.0011(9) -0.0081(9) -0.0060(9)
C16 0.0188(10) 0.0240(11) 0.0349(12) -0.0020(10) -0.0013(9) -0.0031(9)
C17 0.0269(11) 0.0170(10) 0.0334(12) -0.0014(9) -0.0014(9) -0.0035(9)
C18 0.0325(13) 0.0310(13) 0.0263(11) 0.0079(10) 0.0043(10) -0.0040(10)

loop_
_atom_type_symbol
_atom_type_description
_atom_type_scat_dispersion_real
_atom_type_scat_dispersion_imag
_atom_type_scat_source
C C 0.0033 0.0016 'International Tables Vol C Tables 4.2.6.8 and 6.1.1.4'
H H 0.0000 0.0000 'International Tables Vol C Tables 4.2.6.8 and 6.1.1.4'
O O 0.0106 0.0060 'International Tables Vol C Tables 4.2.6.8 and 6.1.1.4'
Br Br -0.2901 2.4595 'International Tables Vol C Tables 4.2.6.8 and 6.1.1.4'

loop_
_geom_angle_atom_site_label_1
_geom_angle_atom_site_label_2
_geom_angle_atom_site_label_3
_geom_angle
C9 O1 C1 115.56(14)
O1 C1 C2 109.03(15)
O1 C1 C10 107.40(15)
C2 C1 C10 112.50(17)
O1 C1 C14 105.19(15)
C2 C1 C14 114.84(16)
C10 C1 C14 107.41(15)
C1 C2 C3 110.92(17)
C1 C2 H2A 109.5
C3 C2 H2A 109.5
C1 C2 H2B 109.5
C3 C2 H2B 109.5
H2A C2 H2B 108.0
C4 C3 C2 112.18(17)
C4 C3 H3A 109.2
C2 C3 H3A 109.2
C4 C3 H3B 109.2
C2 C3 H3B 109.2
H3A C3 H3B 107.9
C9 C4 C3 120.76(18)
C9 C4 C5 121.82(18)
C3 C4 C5 117.43(17)
C6 C5 C4 106.94(16)
C6 C5 C16 112.75(17)
C4 C5 C16 109.50(16)
C6 C5 C15 109.23(16)
C4 C5 C15 109.31(17)
C16 C5 C15 109.04(17)
C7 C6 C5 113.83(16)
C7 C6 Br1 109.61(14)
C5 C6 Br1 112.17(13)
C7 C6 H6 106.9
C5 C6 H6 106.9
Br1 C6 H6 106.9
C6 C7 C8 107.82(16)
C6 C7 H7A 110.1
C8 C7 H7A 110.1
C6 C7 H7B 110.1
C8 C7 H7B 110.1
H7A C7 H7B 108.5
C9 C8 C7 111.98(16)
C9 C8 H8A 109.2
C7 C8 H8A 109.2
C9 C8 H8B 109.2
C7 C8 H8B 109.2
H8A C8 H8B 107.9
C4 C9 O1 124.24(18)
C4 C9 C8 126.22(18)
O1 C9 C8 109.53(16)
O2 C10 C11 123.23(18)
O2 C10 C1 122.35(18)
C11 C10 C1 114.28(17)
C10 C11 C12 109.42(17)
C10 C11 H11A 109.8
C12 C11 H11A 109.8
C10 C11 H11B 109.8
C12 C11 H11B 109.8
H11A C11 H11B 108.2
C13 C12 C11 111.91(17)
C13 C12 H12A 109.2
C11 C12 H12A 109.2
C13 C12 H12B 109.2
C11 C12 H12B 109.2
H12A C12 H12B 107.9
C12 C13 C14 115.36(17)
C12 C13 Br2 106.69(14)
C14 C13 Br2 111.47(14)
C12 C13 H13 107.7
C14 C13 H13 107.7
Br2 C13 H13 107.7
C17 C14 C18 109.46(18)
C17 C14 C13 112.22(17)
C18 C14 C13 109.68(18)
C17 C14 C1 109.64(17)
C18 C14 C1 110.05(16)
C13 C14 C1 105.73(16)
C5 C15 H15A 109.5
C5 C15 H15B 109.5
H15A C15 H15B 109.5
C5 C15 H15C 109.5
H15A C15 H15C 109.5
H15B C15 H15C 109.5
C5 C16 H16A 109.5
C5 C16 H16B 109.5
H16A C16 H16B 109.5
C5 C16 H16C 109.5
H16A C16 H16C 109.5
H16B C16 H16C 109.5
C14 C17 H17A 109.5
C14 C17 H17B 109.5
H17A C17 H17B 109.5
C14 C17 H17C 109.5
H17A C17 H17C 109.5
H17B C17 H17C 109.5
C14 C18 H18A 109.5
C14 C18 H18B 109.5
H18A C18 H18B 109.5
C14 C18 H18C 109.5
H18A C18 H18C 109.5
H18B C18 H18C 109.5

loop_
_geom_bond_atom_site_label_1
_geom_bond_atom_site_label_2
_geom_bond_distance
Br1 C6 1.979(2)
Br2 C13 1.982(2)
O1 C9 1.391(2)
O1 C1 1.445(2)
O2 C10 1.209(2)
C1 C2 1.525(3)
C1 C10 1.544(3)
C1 C14 1.570(3)
C2 C3 1.526(3)
C2 H2A 0.9900
C2 H2B 0.9900
C3 C4 1.508(3)
C3 H3A 0.9900
C3 H3B 0.9900
C4 C9 1.336(3)
C4 C5 1.535(3)
C5 C6 1.535(3)
C5 C16 1.539(3)
C5 C15 1.542(3)
C6 C7 1.519(3)
C6 H6 1.0000
C7 C8 1.522(3)
C7 H7A 0.9900
C7 H7B 0.9900
C8 C9 1.496(3)
C8 H8A 0.9900
C8 H8B 0.9900
C10 C11 1.504(3)
C11 C12 1.539(3)
C11 H11A 0.9900
C11 H11B 0.9900
C12 C13 1.523(3)
C12 H12A 0.9900
C12 H12B 0.9900
C13 C14 1.546(3)
C13 H13 1.0000
C14 C17 1.534(3)
C14 C18 1.535(3)
C15 H15A 0.9800
C15 H15B 0.9800
C15 H15C 0.9800
C16 H16A 0.9800
C16 H16B 0.9800
C16 H16C 0.9800
C17 H17A 0.9800
C17 H17B 0.9800
C17 H17C 0.9800
C18 H18A 0.9800
C18 H18B 0.9800
C18 H18C 0.9800

loop_
_geom_torsion_atom_site_label_1
_geom_torsion_atom_site_label_2
_geom_torsion_atom_site_label_3
_geom_torsion_atom_site_label_4
_geom_torsion
C9 O1 C1 C2 -49.7(2)
C9 O1 C1 C10 72.44(19)
C9 O1 C1 C14 -173.36(15)
O1 C1 C2 C3 59.4(2)
C10 C1 C2 C3 -59.6(2)
C14 C1 C2 C3 177.11(17)
C1 C2 C3 C4 -39.4(2)
C2 C3 C4 C9 9.9(3)
C2 C3 C4 C5 -169.94(16)
C9 C4 C5 C6 19.3(2)
C3 C4 C5 C6 -160.82(17)
C9 C4 C5 C16 -103.2(2)
C3 C4 C5 C16 76.7(2)
C9 C4 C5 C15 137.44(19)
C3 C4 C5 C15 -42.7(2)
C4 C5 C6 C7 -52.3(2)
C16 C5 C6 C7 68.1(2)
C15 C5 C6 C7 -170.51(17)
C4 C5 C6 Br1 -177.50(12)
C16 C5 C6 Br1 -57.09(19)
C15 C5 C6 Br1 64.31(19)
C5 C6 C7 C8 65.7(2)
Br1 C6 C7 C8 -167.75(13)
C6 C7 C8 C9 -41.9(2)
C3 C4 C9 O1 0.8(3)
C5 C4 C9 O1 -179.35(16)
C3 C4 C9 C8 179.46(18)
C5 C4 C9 C8 -0.7(3)
C1 O1 C9 C4 20.5(3)
C1 O1 C9 C8 -158.43(15)
C7 C8 C9 C4 12.5(3)
C7 C8 C9 O1 -168.64(15)
O1 C1 C10 O2 -135.05(19)
C2 C1 C10 O2 -15.1(3)
C14 C1 C10 O2 112.2(2)
O1 C1 C10 C11 49.2(2)
C2 C1 C10 C11 169.19(17)
C14 C1 C10 C11 -63.5(2)
O2 C10 C11 C12 -119.2(2)
C1 C10 C11 C12 56.5(2)
C10 C11 C12 C13 -48.7(2)
C11 C12 C13 C14 53.3(2)
C11 C12 C13 Br2 177.72(14)
C12 C13 C14 C17 61.4(2)
Br2 C13 C14 C17 -60.4(2)
C12 C13 C14 C18 -176.68(18)
Br2 C13 C14 C18 61.5(2)
C12 C13 C14 C1 -58.1(2)
Br2 C13 C14 C1 -179.93(12)
O1 C1 C14 C17 -175.88(15)
C2 C1 C14 C17 64.3(2)
C10 C1 C14 C17 -61.7(2)
O1 C1 C14 C18 63.7(2)
C2 C1 C14 C18 -56.2(2)
C10 C1 C14 C18 177.87(17)
O1 C1 C14 C13 -54.71(19)
C2 C1 C14 C13 -174.57(16)
C10 C1 C14 C13 59.49(19)
